data_7111167
loop_
_publ_author_name
'Butler, Douglas N.'
'Shang, Muhong'
'Warrener, Ronald N.'

_publ_section_title
;
 A molecular &#x2018;hamburger&#x2019;: bonded benzene in a bun
;
_journal_issue 2
_journal_name_full 'Chemical Communications'
_journal_page_first 159
_journal_paper_doi 10.1039/b008178g
_journal_year 2001
_chemical_formula_sum 'C34 H32 F6 N2 O6'
_chemical_formula_weight 678.62
_chemical_name_systematic
; 
 ? 
;
_space_group_IT_number 2
_symmetry_cell_setting triclinic
_symmetry_space_group_name_Hall '-P 1'
_symmetry_space_group_name_H-M 'P -1'
_atom_sites_solution_hydrogens geom
_atom_sites_solution_primary direct
_atom_sites_solution_secondary difmap
_audit_creation_method SHELXL-97
_cell_angle_alpha 74.267(4)
_cell_angle_beta 79.846(4)
_cell_angle_gamma 81.039(4)
_cell_formula_units_Z 2
_cell_length_a 10.1160(7)
_cell_length_b 10.8820(7)
_cell_length_c 14.0090(11)
_cell_measurement_reflns_used 11411
_cell_measurement_temperature 150(1)
_cell_measurement_theta_max 25.06
_cell_measurement_theta_min 2.66
_cell_volume 1451.60(18)
_computing_cell_refinement 'Denzo-SMN (Otwinowski & Minor, 1997)'
_computing_data_collection 'KappaCCD server software (Nonius, 1997)'
_computing_data_reduction 'Denzo-SMN (Otwinowski & Minor, 1997)'
_computing_molecular_graphics 'Bruker SHELXTL V5.1'
_computing_publication_material 'Bruker SHELXTL V5.1'
_computing_structure_refinement 'Bruker SHELXTL V5.1'
_computing_structure_solution 'Bruker SHELXTL V5.1'
_diffrn_ambient_temperature 150(1)
_diffrn_measured_fraction_theta_full 0.995
_diffrn_measured_fraction_theta_max 0.995
_diffrn_measurement_device_type 'Nonius Kappa-CCD'
_diffrn_measurement_method '\f scans & \w scans with \k offsets'
_diffrn_radiation_monochromator graphite
_diffrn_radiation_source 'fine-focus sealed tube'
_diffrn_radiation_type MoK\a
_diffrn_radiation_wavelength 0.71070
_diffrn_reflns_av_R_equivalents 0.057
_diffrn_reflns_av_sigmaI/netI 0.0867
_diffrn_reflns_limit_h_max 12
_diffrn_reflns_limit_h_min -12
_diffrn_reflns_limit_k_max 12
_diffrn_reflns_limit_k_min -12
_diffrn_reflns_limit_l_max 16
_diffrn_reflns_limit_l_min -16
_diffrn_reflns_number 11411
_diffrn_reflns_theta_full 25.06
_diffrn_reflns_theta_max 25.06
_diffrn_reflns_theta_min 2.66
_diffrn_standards_decay_% none
_exptl_absorpt_coefficient_mu 0.131
_exptl_absorpt_correction_T_max 0.9896
_exptl_absorpt_correction_T_min 0.9691
_exptl_absorpt_correction_type multi-scan
_exptl_absorpt_process_details 'Denzo-SMN, Otwinowski & Minor 1997'
_exptl_crystal_colour colourless
_exptl_crystal_density_diffrn 1.553
_exptl_crystal_density_method 'not measured'
_exptl_crystal_description needle
_exptl_crystal_F_000 704
_exptl_crystal_size_max 0.24
_exptl_crystal_size_mid 0.18
_exptl_crystal_size_min 0.08
_refine_diff_density_max 0.677
_refine_diff_density_min -0.365
_refine_diff_density_rms 0.058
_refine_ls_extinction_coef 0.0096(15)
_refine_ls_extinction_expression Fc^*^=kFc[1+0.001xFc^2^\l^3^/sin(2\q)]^-1/4^
_refine_ls_extinction_method SHELXL
_refine_ls_goodness_of_fit_ref 1.016
_refine_ls_hydrogen_treatment constr
_refine_ls_matrix_type full
_refine_ls_number_parameters 434
_refine_ls_number_reflns 5116
_refine_ls_number_restraints 0
_refine_ls_restrained_S_all 1.016
_refine_ls_R_factor_all 0.0911
_refine_ls_R_factor_gt 0.0586
_refine_ls_shift/su_max 0.000
_refine_ls_shift/su_mean 0.000
_refine_ls_structure_factor_coef Fsqd
_refine_ls_weighting_details 'calc w=1/[\s^2^(Fo^2^)+(0.0338P)^2^+1.5114P] where P=(Fo^2^+2Fc^2^)/3'
_refine_ls_weighting_scheme calc
_refine_ls_wR_factor_gt 0.1292
_refine_ls_wR_factor_ref 0.1435
_reflns_number_gt 3671
_reflns_number_total 5116
_reflns_threshold_expression >2sigma(I)
_cod_data_source_file b008178gsup1.cif
_cod_data_source_block k00258
_cod_depositor_comments
;
The following automatic conversions were performed:

'_symmetry_cell_setting' value 'Triclinic' changed to 'triclinic'
according to /home/saulius/struct/CIF-dictionaries/cif_core.dic
dictionary named 'cif_core.dic' version 2.4.2 from 2011-04-26.

Automatic conversion script
Id: cif_fix_values 1891 2012-01-12 08:04:46Z andrius 
;
_cod_original_sg_symbol_H-M P-1
_cod_database_code 7111167

loop_
_symmetry_equiv_pos_as_xyz
'x, y, z'
'-x, -y, -z'

loop_
_atom_site_label
_atom_site_type_symbol
_atom_site_fract_x
_atom_site_fract_y
_atom_site_fract_z
_atom_site_U_iso_or_equiv
_atom_site_adp_type
_atom_site_occupancy
_atom_site_symmetry_multiplicity
_atom_site_calc_flag
_atom_site_refinement_flags
F1 F 0.80625(17) 0.62082(16) 0.47591(13) 0.0327(4) Uani 1 1 d .
F2 F 0.84063(17) 0.47124(16) 0.39886(12) 0.0320(4) Uani 1 1 d .
F3 F 0.63609(17) 0.54978(17) 0.44277(13) 0.0346(4) Uani 1 1 d .
F4 F 1.03329(17) 0.32203(18) 0.75939(14) 0.0363(5) Uani 1 1 d .
F5 F 1.06661(17) 0.17207(17) 0.68316(14) 0.0351(5) Uani 1 1 d .
F6 F 0.93998(18) 0.14741(18) 0.82690(13) 0.0392(5) Uani 1 1 d .
O1 O 0.4418(2) 0.1566(2) 0.50492(16) 0.0324(5) Uani 1 1 d .
O2 O 0.6528(2) -0.1069(2) 0.75947(16) 0.0308(5) Uani 1 1 d .
O3 O 0.3435(2) 0.6016(2) 0.73235(17) 0.0368(6) Uani 1 1 d .
O4 O 0.5472(2) 0.3379(2) 0.99100(15) 0.0317(5) Uani 1 1 d .
O5 O 0.88271(18) 0.37949(18) 0.59886(14) 0.0222(5) Uani 1 1 d .
N1 N 0.5233(2) 0.0360(2) 0.64956(18) 0.0243(6) Uani 1 1 d .
N2 N 0.4272(2) 0.4470(2) 0.86196(18) 0.0255(6) Uani 1 1 d .
C1 C 0.7489(3) 0.4148(3) 0.5710(2) 0.0212(6) Uani 1 1 d .
C2 C 0.7015(3) 0.2847(3) 0.5728(2) 0.0205(6) Uani 1 1 d .
H2A H 0.6010 0.2877 0.5900 0.025 Uiso 1 1 calc R
C3 C 0.7524(3) 0.2226(3) 0.4847(2) 0.0228(6) Uani 1 1 d .
H3A H 0.7439 0.2814 0.4170 0.027 Uiso 1 1 calc R
C4 C 0.6846(3) 0.0965(3) 0.5078(2) 0.0260(7) Uani 1 1 d .
H4A H 0.7017 0.0604 0.4477 0.031 Uiso 1 1 calc R
C5 C 0.5362(3) 0.1038(3) 0.5494(2) 0.0255(7) Uani 1 1 d .
C6 C 0.6446(3) -0.0316(3) 0.6786(2) 0.0253(7) Uani 1 1 d .
C7 C 0.7560(3) 0.0053(3) 0.5934(2) 0.0254(7) Uani 1 1 d .
H7A H 0.8051 -0.0724 0.5725 0.030 Uiso 1 1 calc R
C8 C 0.8575(3) 0.0882(3) 0.6110(2) 0.0246(7) Uani 1 1 d .
H8A H 0.9346 0.0383 0.6459 0.030 Uiso 1 1 calc R
C9 C 0.7736(3) 0.1916(3) 0.6609(2) 0.0208(6) Uani 1 1 d .
H9A H 0.7055 0.1522 0.7174 0.025 Uiso 1 1 calc R
C10 C 0.8465(3) 0.2874(3) 0.6918(2) 0.0221(6) Uani 1 1 d .
C11 C 0.7337(3) 0.3636(3) 0.7504(2) 0.0215(6) Uani 1 1 d .
H11A H 0.6697 0.3052 0.7966 0.026 Uiso 1 1 calc R
C12 C 0.7723(3) 0.4574(3) 0.8039(2) 0.0254(7) Uani 1 1 d .
H12A H 0.8458 0.4215 0.8464 0.031 Uiso 1 1 calc R
C13 C 0.6392(3) 0.5137(3) 0.8583(2) 0.0271(7) Uani 1 1 d .
H13A H 0.6595 0.5632 0.9036 0.032 Uiso 1 1 calc R
C14 C 0.5381(3) 0.4205(3) 0.9141(2) 0.0251(7) Uani 1 1 d .
C15 C 0.4337(3) 0.5569(3) 0.7823(2) 0.0271(7) Uani 1 1 d .
C16 C 0.5685(3) 0.6047(3) 0.7723(2) 0.0266(7) Uani 1 1 d .
H16A H 0.5562 0.6952 0.7788 0.032 Uiso 1 1 calc R
C17 C 0.6686(3) 0.5913(3) 0.6766(2) 0.0242(7) Uani 1 1 d .
H17A H 0.6579 0.6641 0.6160 0.029 Uiso 1 1 calc R
C18 C 0.6625(3) 0.4568(3) 0.6619(2) 0.0200(6) Uani 1 1 d .
H18A H 0.5666 0.4398 0.6681 0.024 Uiso 1 1 calc R
C19 C 0.8031(3) 0.5758(3) 0.7176(2) 0.0302(7) Uani 1 1 d .
H19A H 0.8146 0.6506 0.7415 0.036 Uiso 1 1 calc R
H19B H 0.8823 0.5573 0.6689 0.036 Uiso 1 1 calc R
C20 C 0.8977(3) 0.1647(3) 0.5019(2) 0.0263(7) Uani 1 1 d .
H20A H 0.9574 0.2308 0.4970 0.032 Uiso 1 1 calc R
H20B H 0.9389 0.1085 0.4570 0.032 Uiso 1 1 calc R
C21 C 0.9726(3) 0.2329(3) 0.7397(2) 0.0280(7) Uani 1 1 d .
C22 C 0.7592(3) 0.5144(3) 0.4720(2) 0.0240(7) Uani 1 1 d .
C23 C 0.3917(3) 0.0202(3) 0.7128(2) 0.0286(7) Uani 1 1 d .
H23A H 0.3778 -0.0718 0.7313 0.034 Uiso 1 1 calc R
H23B H 0.3198 0.0683 0.6730 0.034 Uiso 1 1 calc R
C24 C 0.3759(3) 0.0654(3) 0.8076(2) 0.0245(7) Uani 1 1 d .
C25 C 0.3692(3) -0.0247(3) 0.8996(2) 0.0334(8) Uani 1 1 d .
H25A H 0.3825 -0.1137 0.9018 0.040 Uiso 1 1 calc R
C26 C 0.3433(3) 0.0142(3) 0.9880(2) 0.0374(8) Uani 1 1 d .
H26A H 0.3370 -0.0482 1.0505 0.045 Uiso 1 1 calc R
C27 C 0.3267(3) 0.1439(3) 0.9857(2) 0.0330(8) Uani 1 1 d .
H27A H 0.3095 0.1700 1.0466 0.040 Uiso 1 1 calc R
C28 C 0.3350(3) 0.2359(3) 0.8946(2) 0.0260(7) Uani 1 1 d .
C29 C 0.3588(3) 0.1960(3) 0.8061(2) 0.0248(7) Uani 1 1 d .
H29A H 0.3636 0.2585 0.7436 0.030 Uiso 1 1 calc R
C30 C 0.3076(3) 0.3770(3) 0.8937(2) 0.0284(7) Uani 1 1 d .
H30A H 0.2400 0.4188 0.8482 0.034 Uiso 1 1 calc R
H30B H 0.2674 0.3847 0.9618 0.034 Uiso 1 1 calc R
C1S C 0.9611(7) 0.3369(6) 1.0305(4) 0.101(2) Uani 1 1 d .
H1SA H 0.8890 0.4101 1.0204 0.121 Uiso 1 1 calc R
H1SB H 1.0237 0.3431 0.9670 0.121 Uiso 1 1 calc R
O1S O 1.0320(5) 0.3421(4) 1.1075(3) 0.1051(14) Uani 1 1 d .
C3S C 0.8970(5) 0.1721(5) 1.1659(4) 0.0815(16) Uani 1 1 d .
H3SA H 0.8041 0.1900 1.1996 0.098 Uiso 1 1 calc R
H3SB H 0.9240 0.0782 1.1828 0.098 Uiso 1 1 calc R
C4S C 0.9915(5) 0.2396(5) 1.1938(4) 0.0724(14) Uani 1 1 d .
H4SA H 0.9480 0.2759 1.2509 0.087 Uiso 1 1 calc R
H4SB H 1.0716 0.1796 1.2143 0.087 Uiso 1 1 calc R
C2S C 0.9065(9) 0.2256(9) 1.0563(4) 0.156(4) Uani 1 1 d .
H2SA H 0.9632 0.1637 1.0214 0.187 Uiso 1 1 calc R
H2SB H 0.8153 0.2405 1.0359 0.187 Uiso 1 1 calc R

loop_
_atom_site_aniso_label
_atom_site_aniso_U_11
_atom_site_aniso_U_22
_atom_site_aniso_U_33
_atom_site_aniso_U_23
_atom_site_aniso_U_13
_atom_site_aniso_U_12
F1 0.0384(10) 0.0224(9) 0.0356(10) -0.0040(8) 0.0001(8) -0.0102(8)
F2 0.0360(10) 0.0308(10) 0.0255(9) -0.0047(8) 0.0041(8) -0.0064(8)
F3 0.0281(10) 0.0369(11) 0.0334(10) 0.0028(8) -0.0098(8) -0.0021(8)
F4 0.0262(9) 0.0401(11) 0.0485(12) -0.0149(9) -0.0136(8) -0.0050(8)
F5 0.0221(9) 0.0366(11) 0.0452(11) -0.0119(9) -0.0059(8) 0.0054(8)
F6 0.0345(10) 0.0434(12) 0.0321(10) 0.0058(9) -0.0105(8) -0.0027(9)
O1 0.0346(13) 0.0272(12) 0.0381(13) -0.0076(10) -0.0150(11) -0.0020(10)
O2 0.0358(12) 0.0237(11) 0.0313(13) -0.0030(10) -0.0064(10) -0.0038(10)
O3 0.0308(12) 0.0421(14) 0.0337(13) -0.0075(11) -0.0074(10) 0.0069(11)
O4 0.0390(13) 0.0296(12) 0.0251(12) -0.0044(10) -0.0065(10) -0.0015(10)
O5 0.0178(10) 0.0237(11) 0.0230(11) -0.0024(9) -0.0040(8) -0.0010(8)
N1 0.0238(13) 0.0214(13) 0.0291(14) -0.0082(11) -0.0052(11) -0.0021(11)
N2 0.0247(13) 0.0255(14) 0.0282(14) -0.0106(11) -0.0034(11) -0.0020(11)
C1 0.0168(14) 0.0227(15) 0.0244(15) -0.0070(13) -0.0032(12) -0.0007(12)
C2 0.0184(14) 0.0195(15) 0.0219(15) -0.0042(12) -0.0018(12) -0.0004(12)
C3 0.0277(16) 0.0198(15) 0.0202(15) -0.0061(12) -0.0004(12) -0.0016(12)
C4 0.0315(16) 0.0208(15) 0.0272(16) -0.0101(13) -0.0052(13) 0.0008(13)
C5 0.0334(17) 0.0174(15) 0.0285(17) -0.0087(13) -0.0070(14) -0.0030(13)
C6 0.0304(16) 0.0166(15) 0.0329(18) -0.0105(14) -0.0072(13) -0.0040(13)
C7 0.0267(16) 0.0207(15) 0.0286(17) -0.0103(13) -0.0004(13) 0.0009(13)
C8 0.0222(15) 0.0202(15) 0.0297(17) -0.0053(13) -0.0040(13) 0.0012(12)
C9 0.0196(14) 0.0216(15) 0.0216(15) -0.0068(12) -0.0030(12) -0.0014(12)
C10 0.0231(15) 0.0218(15) 0.0204(15) -0.0021(12) -0.0045(12) -0.0035(12)
C11 0.0230(15) 0.0206(15) 0.0219(15) -0.0041(12) -0.0060(12) -0.0048(12)
C12 0.0256(15) 0.0249(16) 0.0291(16) -0.0102(13) -0.0058(13) -0.0045(13)
C13 0.0304(16) 0.0263(16) 0.0295(17) -0.0141(14) -0.0049(13) -0.0047(13)
C14 0.0310(16) 0.0257(16) 0.0217(16) -0.0140(14) -0.0037(13) 0.0020(13)
C15 0.0316(17) 0.0260(16) 0.0244(16) -0.0124(14) -0.0019(14) 0.0033(14)
C16 0.0322(17) 0.0195(15) 0.0299(17) -0.0110(13) -0.0027(13) -0.0020(13)
C17 0.0295(16) 0.0166(15) 0.0258(16) -0.0048(12) -0.0024(13) -0.0027(12)
C18 0.0198(14) 0.0183(15) 0.0212(15) -0.0038(12) -0.0033(12) -0.0020(12)
C19 0.0312(17) 0.0273(17) 0.0352(18) -0.0109(15) -0.0025(14) -0.0100(14)
C20 0.0250(15) 0.0242(16) 0.0286(17) -0.0106(13) 0.0023(13) 0.0003(13)
C21 0.0275(16) 0.0298(17) 0.0257(17) -0.0055(14) -0.0046(13) -0.0020(14)
C22 0.0202(15) 0.0263(16) 0.0258(16) -0.0083(13) -0.0021(12) -0.0012(12)
C23 0.0254(16) 0.0297(17) 0.0336(18) -0.0120(14) -0.0028(13) -0.0064(13)
C24 0.0206(15) 0.0272(16) 0.0280(16) -0.0090(14) -0.0027(12) -0.0066(13)
C25 0.0340(18) 0.0258(17) 0.041(2) -0.0072(15) -0.0057(15) -0.0062(14)
C26 0.043(2) 0.0369(19) 0.0282(18) 0.0038(15) -0.0053(15) -0.0117(16)
C27 0.0338(18) 0.042(2) 0.0238(17) -0.0077(15) 0.0010(14) -0.0119(15)
C28 0.0191(14) 0.0323(18) 0.0274(17) -0.0090(14) -0.0002(12) -0.0062(13)
C29 0.0198(14) 0.0288(17) 0.0250(16) -0.0059(13) -0.0022(12) -0.0030(12)
C30 0.0237(16) 0.0324(18) 0.0313(17) -0.0132(14) -0.0002(13) -0.0040(13)
C1S 0.145(5) 0.106(4) 0.064(3) 0.025(3) -0.067(3) -0.076(4)
O1S 0.157(4) 0.099(3) 0.074(2) 0.004(2) -0.051(2) -0.064(3)
C3S 0.071(3) 0.071(3) 0.107(4) -0.010(3) -0.025(3) -0.031(3)
C4S 0.077(3) 0.079(3) 0.062(3) 0.003(3) -0.027(2) -0.028(3)
C2S 0.204(8) 0.229(9) 0.067(4) -0.004(5) -0.030(4) -0.168(8)

loop_
_atom_type_symbol
_atom_type_description
_atom_type_scat_dispersion_real
_atom_type_scat_dispersion_imag
_atom_type_scat_source
C C 0.0033 0.0016 'International Tables Vol C Tables 4.2.6.8 and 6.1.1.4'
H H 0.0000 0.0000 'International Tables Vol C Tables 4.2.6.8 and 6.1.1.4'
F F 0.0171 0.0103 'International Tables Vol C Tables 4.2.6.8 and 6.1.1.4'
N N 0.0061 0.0033 'International Tables Vol C Tables 4.2.6.8 and 6.1.1.4'
O O 0.0106 0.0060 'International Tables Vol C Tables 4.2.6.8 and 6.1.1.4'

loop_
_geom_angle_atom_site_label_1
_geom_angle_atom_site_label_2
_geom_angle_atom_site_label_3
_geom_angle
C10 O5 C1 96.99(19)
C5 N1 C6 113.1(2)
C5 N1 C23 122.8(3)
C6 N1 C23 123.3(3)
C14 N2 C15 113.2(2)
C14 N2 C30 124.0(3)
C15 N2 C30 122.4(3)
O5 C1 C22 107.6(2)
O5 C1 C18 104.4(2)
C22 C1 C18 117.0(2)
O5 C1 C2 104.1(2)
C22 C1 C2 117.0(2)
C18 C1 C2 105.3(2)
C3 C2 C1 119.8(2)
C3 C2 C9 103.2(2)
C1 C2 C9 100.5(2)
C2 C3 C20 103.4(2)
C2 C3 C4 107.4(2)
C20 C3 C4 99.6(2)
C5 C4 C7 104.9(2)
C5 C4 C3 116.6(2)
C7 C4 C3 103.7(2)
O1 C5 N1 124.4(3)
O1 C5 C4 127.4(3)
N1 C5 C4 108.2(3)
O2 C6 N1 123.6(3)
O2 C6 C7 128.3(3)
N1 C6 C7 108.2(3)
C6 C7 C4 105.1(2)
C6 C7 C8 115.7(2)
C4 C7 C8 103.5(2)
C20 C8 C9 103.2(2)
C20 C8 C7 99.6(2)
C9 C8 C7 107.2(2)
C8 C9 C10 119.8(2)
C8 C9 C2 102.9(2)
C10 C9 C2 100.9(2)
O5 C10 C21 108.6(2)
O5 C10 C11 104.0(2)
C21 C10 C11 116.9(2)
O5 C10 C9 103.8(2)
C21 C10 C9 116.7(2)
C11 C10 C9 105.3(2)
C12 C11 C10 119.6(2)
C12 C11 C18 102.9(2)
C10 C11 C18 100.9(2)
C19 C12 C11 103.2(2)
C19 C12 C13 99.6(2)
C11 C12 C13 107.1(2)
C14 C13 C16 104.8(2)
C14 C13 C12 116.9(2)
C16 C13 C12 103.8(2)
O4 C14 N2 124.3(3)
O4 C14 C13 127.7(3)
N2 C14 C13 108.0(3)
O3 C15 N2 123.6(3)
O3 C15 C16 128.3(3)
N2 C15 C16 108.1(3)
C15 C16 C13 105.5(2)
C15 C16 C17 115.6(2)
C13 C16 C17 103.5(2)
C19 C17 C18 103.1(2)
C19 C17 C16 99.5(2)
C18 C17 C16 107.3(2)
C17 C18 C1 120.0(2)
C17 C18 C11 103.1(2)
C1 C18 C11 100.6(2)
C17 C19 C12 95.5(2)
C3 C20 C8 95.0(2)
F4 C21 F5 106.0(2)
F4 C21 F6 107.5(2)
F5 C21 F6 107.4(2)
F4 C21 C10 113.2(2)
F5 C21 C10 113.2(2)
F6 C21 C10 109.2(2)
F1 C22 F2 106.3(2)
F1 C22 F3 107.3(2)
F2 C22 F3 107.3(2)
F1 C22 C1 113.2(2)
F2 C22 C1 112.8(2)
F3 C22 C1 109.7(2)
N1 C23 C24 114.6(2)
C25 C24 C29 118.7(3)
C25 C24 C23 119.2(3)
C29 C24 C23 121.9(3)
C26 C25 C24 120.6(3)
C25 C26 C27 120.2(3)
C26 C27 C28 120.3(3)
C27 C28 C29 119.1(3)
C27 C28 C30 119.4(3)
C29 C28 C30 121.3(3)
C28 C29 C24 121.0(3)
N2 C30 C28 114.7(2)
C2S C1S O1S 109.2(5)
C1S O1S C4S 106.6(3)
C4S C3S C2S 102.9(4)
O1S C4S C3S 108.0(4)
C1S C2S C3S 109.5(5)

loop_
_geom_bond_atom_site_label_1
_geom_bond_atom_site_label_2
_geom_bond_distance
F1 C22 1.336(3)
F2 C22 1.339(3)
F3 C22 1.346(3)
F4 C21 1.336(3)
F5 C21 1.339(3)
F6 C21 1.343(3)
O1 C5 1.215(4)
O2 C6 1.212(4)
O3 C15 1.208(4)
O4 C14 1.209(4)
O5 C10 1.440(3)
O5 C1 1.440(3)
N1 C5 1.390(4)
N1 C6 1.395(4)
N1 C23 1.470(4)
N2 C14 1.396(4)
N2 C15 1.398(4)
N2 C30 1.468(4)
C1 C22 1.509(4)
C1 C18 1.547(4)
C1 C2 1.557(4)
C2 C3 1.538(4)
C2 C9 1.578(4)
C3 C20 1.539(4)
C3 C4 1.560(4)
C4 C5 1.510(4)
C4 C7 1.543(4)
C6 C7 1.505(4)
C7 C8 1.558(4)
C8 C20 1.547(4)
C8 C9 1.547(4)
C9 C10 1.555(4)
C10 C21 1.509(4)
C10 C11 1.552(4)
C11 C12 1.548(4)
C11 C18 1.579(4)
C12 C19 1.538(4)
C12 C13 1.550(4)
C13 C14 1.515(4)
C13 C16 1.543(4)
C15 C16 1.504(4)
C16 C17 1.558(4)
C17 C19 1.536(4)
C17 C18 1.544(4)
C23 C24 1.512(4)
C24 C25 1.389(4)
C24 C29 1.400(4)
C25 C26 1.385(4)
C26 C27 1.388(5)
C27 C28 1.390(4)
C28 C29 1.392(4)
C28 C30 1.515(4)
C1S C2S 1.343(7)
C1S O1S 1.413(5)
O1S C4S 1.453(5)
C3S C4S 1.454(6)
C3S C2S 1.479(7)
